data_4346524
loop_
_publ_author_name
'Clouston, Laura J.'
'Bernales, Varinia'
'Cammarota, Ryan C.'
'Carlson, Rebecca K.'
'Bill, Eckhard'
'Gagliardi, Laura'
'Lu, Connie C.'

_publ_section_title
;
 Heterobimetallic Complexes That Bond Vanadium to Iron, Cobalt, and
 Nickel.
;
_journal_issue 24
_journal_name_full 'Inorganic chemistry'
_journal_page_first 11669
_journal_page_last 11679
_journal_paper_doi 10.1021/acs.inorgchem.5b01631
_journal_volume 54
_journal_year 2015
_chemical_formula_moiety 'C39 H60 N4 P3 Fe V, C24 H20 B1, C4 H8 O'
_chemical_formula_sum 'C67 H88 B Fe N4 O P3 V'
_chemical_formula_weight 1175.99
_chemical_name_common 2ox_[FeVL][BPh4]
_space_group_IT_number 14
_space_group_name_Hall '-P 2ybc'
_space_group_name_H-M_alt 'P 1 21/c 1'
_symmetry_cell_setting monoclinic
_symmetry_space_group_name_H-M 'P 1 21/c 1'
_atom_sites_solution_hydrogens geom
_atom_sites_solution_primary direct
_atom_sites_solution_secondary difmap
_audit_creation_method SHELXL-97
_cell_angle_alpha 90.00
_cell_angle_beta 101.1150(10)
_cell_angle_gamma 90.00
_cell_formula_units_Z 4
_cell_length_a 17.3253(4)
_cell_length_b 14.3670(4)
_cell_length_c 26.5458(6)
_cell_measurement_reflns_used 7897
_cell_measurement_temperature 123(2)
_cell_measurement_theta_max 68.09
_cell_measurement_theta_min 2.60
_cell_volume 6483.6(3)
_computing_cell_refinement 'SAINT, Bruker'
_computing_data_collection 'APEX II, Bruker'
_computing_data_reduction 'SAINT, Bruker'
_computing_molecular_graphics 'SHELXTL, Bruker'
_computing_structure_refinement 'SHELXL-97 (Sheldrick, 2008)'
_computing_structure_solution 'SHELXS-97 (Sheldrick, 2008)'
_diffrn_ambient_temperature 123(2)
_diffrn_measured_fraction_theta_full 0.991
_diffrn_measured_fraction_theta_max 0.991
_diffrn_measurement_device_type 'Bruker D8 Photon 100 CMOS'
_diffrn_measurement_method '\f and \w scans'
_diffrn_radiation_monochromator 'normal parabolic mirrors'
_diffrn_radiation_source 'micro-focus sealed tube'
_diffrn_radiation_type CuK\a
_diffrn_radiation_wavelength 1.54178
_diffrn_reflns_av_R_equivalents 0.0478
_diffrn_reflns_av_sigmaI/netI 0.0452
_diffrn_reflns_limit_h_max 20
_diffrn_reflns_limit_h_min -20
_diffrn_reflns_limit_k_max 12
_diffrn_reflns_limit_k_min -17
_diffrn_reflns_limit_l_max 31
_diffrn_reflns_limit_l_min -31
_diffrn_reflns_number 50661
_diffrn_reflns_theta_full 68.33
_diffrn_reflns_theta_max 68.33
_diffrn_reflns_theta_min 2.60
_exptl_absorpt_coefficient_mu 4.026
_exptl_absorpt_correction_T_max 0.6865
_exptl_absorpt_correction_T_min 0.5280
_exptl_absorpt_correction_type multi-scan
_exptl_absorpt_process_details 'SADABS, R. Blessing, 1995'
_exptl_crystal_colour brown
_exptl_crystal_density_diffrn 1.205
_exptl_crystal_density_method 'not measured'
_exptl_crystal_description needle
_exptl_crystal_F_000 2500
_exptl_crystal_size_max 0.18
_exptl_crystal_size_mid 0.11
_exptl_crystal_size_min 0.10
_platon_squeeze_details
;
Squeeze results consistent with 1 disorderd THF per asymmetric unit.
;
_refine_diff_density_max 0.463
_refine_diff_density_min -0.682
_refine_diff_density_rms 0.054
_refine_ls_extinction_method none
_refine_ls_goodness_of_fit_ref 1.063
_refine_ls_hydrogen_treatment constr
_refine_ls_matrix_type full
_refine_ls_number_parameters 758
_refine_ls_number_reflns 11778
_refine_ls_number_restraints 8
_refine_ls_restrained_S_all 1.084
_refine_ls_R_factor_all 0.0683
_refine_ls_R_factor_gt 0.0475
_refine_ls_shift/su_max 0.001
_refine_ls_shift/su_mean 0.000
_refine_ls_structure_factor_coef Fsqd
_refine_ls_weighting_details 'calc w=1/[\s^2^(Fo^2^)+(0.0609P)^2^+1.4953P] where P=(Fo^2^+2Fc^2^)/3'
_refine_ls_weighting_scheme calc
_refine_ls_wR_factor_gt 0.1135
_refine_ls_wR_factor_ref 0.1215
_reflns_number_gt 8785
_reflns_number_total 11778
_reflns_threshold_expression >2sigma(I)
_cod_data_source_file ic5b01631_si_002.cif
_cod_data_source_block 13302sqz_compound_2ox
_cod_original_sg_symbol_H-M P2(1)/c
_cod_database_code 4346524

loop_
_symmetry_equiv_pos_as_xyz
'x, y, z'
'-x, y+1/2, -z+1/2'
'-x, -y, -z'
'x, -y-1/2, z-1/2'

loop_
_atom_site_label
_atom_site_type_symbol
_atom_site_fract_x
_atom_site_fract_y
_atom_site_fract_z
_atom_site_U_iso_or_equiv
_atom_site_adp_type
_atom_site_occupancy
_atom_site_symmetry_multiplicity
_atom_site_calc_flag
_atom_site_refinement_flags
_atom_site_disorder_assembly
_atom_site_disorder_group
Fe1 Fe 0.76713(2) 0.44933(3) 0.201294(15) 0.02801(11) Uani 1 1 d . B .
V1 V 0.85555(2) 0.45271(3) 0.260880(15) 0.02347(11) Uani 1 1 d . B .
P1 P 0.83085(5) 0.34651(6) 0.15799(3) 0.03701(18) Uani 1 1 d . B .
P2 P 0.67697(5) 0.39742(8) 0.24807(4) 0.0591(3) Uani 1 1 d D . .
P3 P 0.78500(4) 0.60194(5) 0.17943(3) 0.03312(17) Uani 1 1 d . . .
N1 N 0.94296(12) 0.40787(15) 0.23211(8) 0.0283(5) Uani 1 1 d . B .
N2 N 0.81562(12) 0.37133(15) 0.30811(8) 0.0273(5) Uani 1 1 d . . .
N3 N 0.85337(12) 0.58411(15) 0.27626(8) 0.0263(5) Uani 1 1 d . . .
N4 N 0.95564(12) 0.46082(14) 0.33122(7) 0.0246(5) Uani 1 1 d . . .
C1 C 1.02880(15) 0.45148(18) 0.31096(9) 0.0273(6) Uani 1 1 d . B .
C2 C 1.10268(16) 0.46775(19) 0.33992(10) 0.0331(6) Uani 1 1 d . . .
H2A H 1.1082 0.4909 0.3739 0.040 Uiso 1 1 calc R B .
C3 C 1.16947(16) 0.4500(2) 0.31909(11) 0.0366(7) Uani 1 1 d . B .
H3A H 1.2204 0.4595 0.3393 0.044 Uiso 1 1 calc R . .
C4 C 1.16145(17) 0.4190(2) 0.26957(11) 0.0356(7) Uani 1 1 d . . .
H4A H 1.2070 0.4075 0.2555 0.043 Uiso 1 1 calc R B .
C5 C 1.08777(16) 0.40454(19) 0.23993(10) 0.0322(6) Uani 1 1 d . B .
H5A H 1.0831 0.3839 0.2055 0.039 Uiso 1 1 calc R . .
C6 C 1.01948(15) 0.41995(18) 0.26002(9) 0.0276(6) Uani 1 1 d . . .
C7 C 0.93535(16) 0.3726(2) 0.17978(10) 0.0355(7) Uani 1 1 d . . .
H7A H 0.9675 0.3157 0.1793 0.043 Uiso 1 1 calc R B .
H7B H 0.9529 0.4200 0.1574 0.043 Uiso 1 1 calc R . .
C8 C 0.8306(2) 0.2197(2) 0.16738(17) 0.0644(11) Uani 1 1 d . . .
H8A H 0.8541 0.1841 0.1417 0.077 Uiso 1 1 calc R A 1
C9 C 0.8632(3) 0.1931(2) 0.22201(16) 0.0719(12) Uani 1 1 d . B .
H9A H 0.8663 0.1252 0.2249 0.108 Uiso 1 1 calc R . .
H9B H 0.8287 0.2171 0.2442 0.108 Uiso 1 1 calc R . .
H9C H 0.9159 0.2198 0.2326 0.108 Uiso 1 1 calc R . .
C10 C 0.7416(5) 0.1834(6) 0.1724(4) 0.062(2) Uani 0.451(3) 1 d P B 1
H10A H 0.7447 0.1192 0.1852 0.093 Uiso 0.451(3) 1 calc PR B 1
H10B H 0.7067 0.1859 0.1387 0.093 Uiso 0.451(3) 1 calc PR B 1
H10C H 0.7207 0.2236 0.1965 0.093 Uiso 0.451(3) 1 calc PR B 1
C10" C 0.7567(4) 0.1780(4) 0.1317(3) 0.0579(18) Uani 0.549(3) 1 d P B 2
H10D H 0.7540 0.1110 0.1381 0.087 Uiso 0.549(3) 1 calc PR B 2
H10E H 0.7604 0.1884 0.0957 0.087 Uiso 0.549(3) 1 calc PR B 2
H10F H 0.7093 0.2083 0.1388 0.087 Uiso 0.549(3) 1 calc PR B 2
C11 C 0.8115(2) 0.3673(3) 0.08811(11) 0.0647(11) Uani 1 1 d . . .
H11A H 0.8370 0.4295 0.0870 0.078 Uiso 1 1 calc R B 1
C12 C 0.8617(2) 0.3086(3) 0.05849(14) 0.0836(15) Uani 1 1 d . B .
H12A H 0.8537 0.3301 0.0228 0.125 Uiso 1 1 calc R . .
H12B H 0.8462 0.2431 0.0592 0.125 Uiso 1 1 calc R . .
H12C H 0.9173 0.3151 0.0745 0.125 Uiso 1 1 calc R . .
C13 C 0.7335(7) 0.3882(8) 0.0612(4) 0.052(3) Uani 0.451(3) 1 d P B 1
H13A H 0.7363 0.4255 0.0307 0.078 Uiso 0.451(3) 1 calc PR B 1
H13B H 0.7055 0.4234 0.0838 0.078 Uiso 0.451(3) 1 calc PR B 1
H13C H 0.7053 0.3301 0.0508 0.078 Uiso 0.451(3) 1 calc PR B 1
C13" C 0.7160(7) 0.3415(8) 0.0679(4) 0.072(3) Uani 0.549(3) 1 d P B 2
H13D H 0.6986 0.3644 0.0328 0.108 Uiso 0.549(3) 1 calc PR B 2
H13E H 0.6848 0.3710 0.0906 0.108 Uiso 0.549(3) 1 calc PR B 2
H13F H 0.7089 0.2738 0.0685 0.108 Uiso 0.549(3) 1 calc PR B 2
C14 C 0.94273(15) 0.38072(18) 0.36329(9) 0.0264(6) Uani 1 1 d . B .
C15 C 0.99857(16) 0.3491(2) 0.40425(9) 0.0315(6) Uani 1 1 d . . .
H15A H 1.0483 0.3791 0.4126 0.038 Uiso 1 1 calc R B .
C16 C 0.98203(17) 0.2737(2) 0.43308(9) 0.0334(6) Uani 1 1 d . B .
H16A H 1.0201 0.2524 0.4614 0.040 Uiso 1 1 calc R . .
C17 C 0.91025(17) 0.2297(2) 0.42048(10) 0.0346(7) Uani 1 1 d . . .
H17A H 0.8990 0.1780 0.4401 0.041 Uiso 1 1 calc R B .
C18 C 0.85439(16) 0.26040(19) 0.37946(10) 0.0311(6) Uani 1 1 d . B .
H18A H 0.8052 0.2292 0.3710 0.037 Uiso 1 1 calc R . .
C19 C 0.86952(15) 0.33689(18) 0.35021(9) 0.0267(6) Uani 1 1 d . B .
C20 C 0.73719(15) 0.3289(2) 0.29881(10) 0.0363(7) Uani 1 1 d . B .
H20A H 0.7147 0.3305 0.3304 0.044 Uiso 1 1 calc R . .
H20B H 0.7399 0.2633 0.2879 0.044 Uiso 1 1 calc R . .
C21 C 0.6492(5) 0.5031(6) 0.2944(3) 0.0413(13) Uani 0.451(3) 1 d PD B 1
H21A H 0.7002 0.5332 0.3101 0.050 Uiso 0.451(3) 1 calc PR B 1
C22 C 0.6103(4) 0.4739(5) 0.3395(2) 0.0442(13) Uani 0.451(3) 1 d PD B 1
H22A H 0.6020 0.5290 0.3596 0.066 Uiso 0.451(3) 1 calc PR B 1
H22B H 0.6446 0.4299 0.3616 0.066 Uiso 0.451(3) 1 calc PR B 1
H22C H 0.5596 0.4442 0.3262 0.066 Uiso 0.451(3) 1 calc PR B 1
C23 C 0.5978(4) 0.5806(5) 0.2640(3) 0.0513(12) Uani 0.451(3) 1 d PD B 1
H23A H 0.5960 0.6344 0.2865 0.077 Uiso 0.451(3) 1 calc PR B 1
H23B H 0.5444 0.5569 0.2520 0.077 Uiso 0.451(3) 1 calc PR B 1
H23C H 0.6206 0.5993 0.2345 0.077 Uiso 0.451(3) 1 calc PR B 1
C21" C 0.6159(3) 0.4610(4) 0.2761(2) 0.0413(13) Uani 0.549(3) 1 d PD B 2
H21B H 0.5879 0.4186 0.2965 0.050 Uiso 0.549(3) 1 calc PR B 2
C22" C 0.6674(4) 0.5271(5) 0.3127(3) 0.0442(13) Uani 0.549(3) 1 d PD B 2
H22D H 0.7037 0.4911 0.3383 0.066 Uiso 0.549(3) 1 calc PR B 2
H22E H 0.6342 0.5662 0.3300 0.066 Uiso 0.549(3) 1 calc PR B 2
H22F H 0.6975 0.5666 0.2934 0.066 Uiso 0.549(3) 1 calc PR B 2
C23" C 0.5550(3) 0.5137(5) 0.2375(2) 0.0513(12) Uani 0.549(3) 1 d PD B 2
H23D H 0.5228 0.5524 0.2558 0.077 Uiso 0.549(3) 1 calc PR B 2
H23E H 0.5211 0.4692 0.2155 0.077 Uiso 0.549(3) 1 calc PR B 2
H23F H 0.5817 0.5535 0.2162 0.077 Uiso 0.549(3) 1 calc PR B 2
C24 C 0.5786(4) 0.3543(5) 0.2272(3) 0.0423(10) Uani 0.451(3) 1 d PD B 1
H24A H 0.5405 0.3948 0.2411 0.051 Uiso 0.451(3) 1 calc PR B 1
C25 C 0.573(3) 0.254(2) 0.2456(13) 0.063(4) Uani 0.451(3) 1 d PD B 1
H25A H 0.5867 0.2523 0.2832 0.094 Uiso 0.451(3) 1 calc PR B 1
H25B H 0.6088 0.2146 0.2310 0.094 Uiso 0.451(3) 1 calc PR B 1
H25C H 0.5187 0.2317 0.2345 0.094 Uiso 0.451(3) 1 calc PR B 1
C26 C 0.5630(10) 0.3607(8) 0.1688(4) 0.060(2) Uani 0.451(3) 1 d PD B 1
H26A H 0.5134 0.3292 0.1546 0.089 Uiso 0.451(3) 1 calc PR B 1
H26B H 0.6061 0.3308 0.1558 0.089 Uiso 0.451(3) 1 calc PR B 1
H26C H 0.5595 0.4263 0.1584 0.089 Uiso 0.451(3) 1 calc PR B 1
C24" C 0.6159(3) 0.2939(4) 0.2094(2) 0.0423(10) Uani 0.549(3) 1 d PD B 2
H24B H 0.6538 0.2435 0.2049 0.051 Uiso 0.549(3) 1 calc PR B 2
C25" C 0.560(2) 0.2547(19) 0.2422(11) 0.063(4) Uani 0.549(3) 1 d PD B 2
H25D H 0.5338 0.1989 0.2257 0.094 Uiso 0.549(3) 1 calc PR B 2
H25E H 0.5200 0.3016 0.2456 0.094 Uiso 0.549(3) 1 calc PR B 2
H25F H 0.5896 0.2384 0.2763 0.094 Uiso 0.549(3) 1 calc PR B 2
C26" C 0.5721(7) 0.3226(6) 0.1563(3) 0.060(2) Uani 0.549(3) 1 d PD B 2
H26D H 0.5423 0.2694 0.1395 0.089 Uiso 0.549(3) 1 calc PR B 2
H26E H 0.6100 0.3433 0.1356 0.089 Uiso 0.549(3) 1 calc PR B 2
H26F H 0.5359 0.3736 0.1595 0.089 Uiso 0.549(3) 1 calc PR B 2
C27 C 0.94505(15) 0.55121(19) 0.35466(9) 0.0282(6) Uani 1 1 d . B .
C28 C 0.98264(17) 0.5752(2) 0.40369(10) 0.0350(7) Uani 1 1 d . . .
H28A H 1.0184 0.5329 0.4234 0.042 Uiso 1 1 calc R B .
C29 C 0.96835(19) 0.6610(2) 0.42427(11) 0.0448(8) Uani 1 1 d . B .
H29A H 0.9946 0.6775 0.4579 0.054 Uiso 1 1 calc R . .
C30 C 0.9160(2) 0.7220(2) 0.39577(11) 0.0440(8) Uani 1 1 d . . .
H30A H 0.9059 0.7803 0.4100 0.053 Uiso 1 1 calc R B .
C31 C 0.87789(18) 0.6991(2) 0.34667(10) 0.0368(7) Uani 1 1 d . B .
H31A H 0.8421 0.7420 0.3274 0.044 Uiso 1 1 calc R . .
C32 C 0.89169(16) 0.61309(19) 0.32513(9) 0.0288(6) Uani 1 1 d . B .
C33 C 0.80675(16) 0.65396(19) 0.24377(10) 0.0323(6) Uani 1 1 d . B .
H33A H 0.8369 0.7124 0.2435 0.039 Uiso 1 1 calc R . .
H33B H 0.7576 0.6676 0.2561 0.039 Uiso 1 1 calc R . .
C34 C 0.8621(2) 0.6570(3) 0.15023(12) 0.0557(10) Uani 1 1 d . B .
H34A H 0.8513 0.7254 0.1493 0.067 Uiso 1 1 calc R . .
C35 C 0.9438(2) 0.6440(3) 0.18218(17) 0.0725(12) Uani 1 1 d . . .
H35A H 0.9821 0.6767 0.1659 0.109 Uiso 1 1 calc R B .
H35B H 0.9566 0.5775 0.1847 0.109 Uiso 1 1 calc R . .
H35C H 0.9455 0.6694 0.2166 0.109 Uiso 1 1 calc R . .
C36 C 0.8584(3) 0.6265(3) 0.09489(16) 0.113(2) Uani 1 1 d . . .
H36A H 0.8952 0.6640 0.0796 0.169 Uiso 1 1 calc R B .
H36B H 0.8049 0.6353 0.0753 0.169 Uiso 1 1 calc R . .
H36C H 0.8729 0.5607 0.0942 0.169 Uiso 1 1 calc R . .
C37 C 0.6900(2) 0.6535(2) 0.14700(12) 0.0513(8) Uani 1 1 d . B .
H37A H 0.6567 0.6574 0.1738 0.062 Uiso 1 1 calc R . .
C38 C 0.6960(2) 0.7533(2) 0.12745(15) 0.0684(11) Uani 1 1 d . . .
H38A H 0.6430 0.7783 0.1152 0.103 Uiso 1 1 calc R B .
H38B H 0.7250 0.7531 0.0992 0.103 Uiso 1 1 calc R . .
H38C H 0.7238 0.7924 0.1555 0.103 Uiso 1 1 calc R . .
C39 C 0.6464(3) 0.5898(3) 0.10577(16) 0.0813(14) Uani 1 1 d . . .
H39A H 0.5946 0.6162 0.0918 0.122 Uiso 1 1 calc R B .
H39B H 0.6399 0.5285 0.1206 0.122 Uiso 1 1 calc R . .
H39C H 0.6765 0.5834 0.0782 0.122 Uiso 1 1 calc R . .
B1 B 0.3238(2) 0.4845(3) 0.11390(13) 0.0423(8) Uani 1 1 d . . .
C40 C 0.22769(17) 0.4754(2) 0.09607(11) 0.0358(7) Uani 1 1 d . . .
C41 C 0.17664(19) 0.4979(2) 0.12932(11) 0.0413(7) Uani 1 1 d . . .
H41A H 0.1986 0.5147 0.1637 0.050 Uiso 1 1 calc R . .
C42 C 0.09618(19) 0.4967(2) 0.11418(12) 0.0466(8) Uani 1 1 d . . .
H42A H 0.0641 0.5141 0.1379 0.056 Uiso 1 1 calc R . .
C43 C 0.06120(19) 0.4704(2) 0.06504(13) 0.0458(8) Uani 1 1 d . . .
H43A H 0.0056 0.4683 0.0549 0.055 Uiso 1 1 calc R . .
C44 C 0.10906(19) 0.4475(2) 0.03119(12) 0.0461(8) Uani 1 1 d . . .
H44A H 0.0864 0.4294 -0.0029 0.055 Uiso 1 1 calc R . .
C45 C 0.19016(18) 0.4507(2) 0.04654(11) 0.0421(7) Uani 1 1 d . . .
H45A H 0.2217 0.4352 0.0222 0.051 Uiso 1 1 calc R . .
C46 C 0.34631(18) 0.4564(2) 0.17551(12) 0.0484(8) Uani 1 1 d . . .
C47 C 0.35833(18) 0.3656(3) 0.19351(14) 0.0567(10) Uani 1 1 d . . .
H47A H 0.3562 0.3162 0.1695 0.068 Uiso 1 1 calc R . .
C48 C 0.37373(19) 0.3447(3) 0.24680(17) 0.0720(13) Uani 1 1 d . . .
H48A H 0.3814 0.2818 0.2577 0.086 Uiso 1 1 calc R . .
C49 C 0.3777(2) 0.4138(4) 0.28282(16) 0.0807(15) Uani 1 1 d . . .
H49A H 0.3889 0.3997 0.3184 0.097 Uiso 1 1 calc R . .
C50 C 0.3653(3) 0.5027(4) 0.26630(14) 0.0875(16) Uani 1 1 d . . .
H50A H 0.3677 0.5517 0.2906 0.105 Uiso 1 1 calc R . .
C51 C 0.3490(2) 0.5230(3) 0.21402(13) 0.0703(12) Uani 1 1 d . . .
H51A H 0.3390 0.5861 0.2040 0.084 Uiso 1 1 calc R . .
C52 C 0.3505(2) 0.5922(2) 0.10584(11) 0.0466(8) Uani 1 1 d . . .
C53 C 0.4248(2) 0.6259(3) 0.12911(13) 0.0685(12) Uani 1 1 d . . .
H53A H 0.4591 0.5864 0.1519 0.082 Uiso 1 1 calc R . .
C54 C 0.4502(3) 0.7158(3) 0.12001(15) 0.0862(15) Uani 1 1 d . . .
H54A H 0.5008 0.7365 0.1367 0.103 Uiso 1 1 calc R . .
C55 C 0.4020(3) 0.7740(3) 0.08701(15) 0.0801(14) Uani 1 1 d . . .
H55A H 0.4194 0.8346 0.0802 0.096 Uiso 1 1 calc R . .
C56 C 0.3293(3) 0.7443(3) 0.06419(14) 0.0615(10) Uani 1 1 d . . .
H56A H 0.2954 0.7845 0.0416 0.074 Uiso 1 1 calc R . .
C57 C 0.3044(2) 0.6550(2) 0.07381(11) 0.0462(8) Uani 1 1 d . . .
H57A H 0.2531 0.6363 0.0575 0.055 Uiso 1 1 calc R . .
C58 C 0.36849(17) 0.4155(2) 0.07888(12) 0.0434(8) Uani 1 1 d . . .
C59 C 0.43354(18) 0.4429(2) 0.05817(12) 0.0479(8) Uani 1 1 d . . .
H59A H 0.4529 0.5045 0.0645 0.057 Uiso 1 1 calc R . .
C60 C 0.4712(2) 0.3844(3) 0.02893(13) 0.0586(10) Uani 1 1 d . . .
H60A H 0.5152 0.4065 0.0160 0.070 Uiso 1 1 calc R . .
C61 C 0.4453(2) 0.2956(3) 0.01873(15) 0.0668(11) Uani 1 1 d . . .
H61A H 0.4711 0.2552 -0.0010 0.080 Uiso 1 1 calc R . .
C62 C 0.3806(2) 0.2652(3) 0.03765(16) 0.0702(11) Uani 1 1 d . . .
H62A H 0.3612 0.2039 0.0304 0.084 Uiso 1 1 calc R . .
C63 C 0.3438(2) 0.3243(2) 0.06720(14) 0.0573(9) Uani 1 1 d . . .
H63A H 0.2999 0.3014 0.0800 0.069 Uiso 1 1 calc R . .
O1 O 0.84261(17) 0.9839(2) 0.02721(9) 0.0811(9) Uani 1 1 d . . .
C64 C 0.8039(3) 0.9035(4) 0.00427(17) 0.0978(18) Uani 1 1 d . . .
H64A H 0.7680 0.8780 0.0257 0.117 Uiso 1 1 calc R . .
H64B H 0.8425 0.8549 -0.0003 0.117 Uiso 1 1 calc R . .
C65 C 0.7587(3) 0.9351(4) -0.04664(18) 0.118(2) Uani 1 1 d . . .
H65A H 0.7584 0.8862 -0.0729 0.141 Uiso 1 1 calc R . .
H65B H 0.7036 0.9497 -0.0443 0.141 Uiso 1 1 calc R . .
C66 C 0.7982(2) 1.0172(3) -0.05967(13) 0.0612(10) Uani 1 1 d . . .
H66A H 0.7600 1.0684 -0.0697 0.073 Uiso 1 1 calc R . .
H66B H 0.8250 1.0043 -0.0886 0.073 Uiso 1 1 calc R . .
C67 C 0.8565(2) 1.0431(3) -0.01287(13) 0.0632(10) Uani 1 1 d . . .
H67A H 0.9108 1.0345 -0.0188 0.076 Uiso 1 1 calc R . .
H67B H 0.8498 1.1091 -0.0039 0.076 Uiso 1 1 calc R . .

loop_
_atom_site_aniso_label
_atom_site_aniso_U_11
_atom_site_aniso_U_22
_atom_site_aniso_U_33
_atom_site_aniso_U_23
_atom_site_aniso_U_13
_atom_site_aniso_U_12
Fe1 0.0276(2) 0.0261(2) 0.0294(2) -0.00207(18) 0.00309(17) -0.00060(19)
V1 0.0256(2) 0.0208(2) 0.0245(2) -0.00183(18) 0.00618(17) -0.00035(19)
P1 0.0386(4) 0.0339(4) 0.0358(4) -0.0122(3) 0.0005(3) 0.0030(3)
P2 0.0256(4) 0.0808(7) 0.0659(5) 0.0452(5) -0.0038(4) -0.0117(4)
P3 0.0362(4) 0.0322(4) 0.0317(3) 0.0002(3) 0.0083(3) -0.0039(3)
N1 0.0295(12) 0.0280(12) 0.0280(11) -0.0057(10) 0.0072(9) 0.0000(10)
N2 0.0249(12) 0.0258(12) 0.0303(11) 0.0049(10) 0.0030(9) -0.0001(10)
N3 0.0290(12) 0.0218(11) 0.0278(10) 0.0000(9) 0.0050(9) -0.0006(9)
N4 0.0269(11) 0.0230(12) 0.0245(10) -0.0029(9) 0.0066(9) -0.0021(9)
C1 0.0284(14) 0.0264(14) 0.0283(13) 0.0009(11) 0.0081(11) -0.0019(12)
C2 0.0311(15) 0.0342(17) 0.0326(14) 0.0003(12) 0.0026(11) -0.0034(13)
C3 0.0251(15) 0.0364(17) 0.0472(16) 0.0059(14) 0.0042(12) 0.0001(13)
C4 0.0298(15) 0.0309(16) 0.0484(17) 0.0041(13) 0.0133(13) 0.0040(13)
C5 0.0340(16) 0.0288(15) 0.0354(14) -0.0010(12) 0.0110(12) 0.0014(13)
C6 0.0292(14) 0.0225(14) 0.0320(13) 0.0006(11) 0.0077(11) -0.0011(11)
C7 0.0379(16) 0.0414(18) 0.0287(13) -0.0105(13) 0.0102(12) -0.0015(14)
C8 0.049(2) 0.0313(19) 0.101(3) -0.0168(19) -0.016(2) 0.0036(16)
C9 0.102(3) 0.029(2) 0.096(3) 0.005(2) 0.048(3) 0.011(2)
C10 0.043(5) 0.045(5) 0.095(7) 0.001(5) 0.005(5) -0.007(4)
C10" 0.055(4) 0.031(3) 0.082(5) -0.004(3) 0.000(4) 0.003(3)
C11 0.063(2) 0.094(3) 0.0313(16) -0.0237(18) -0.0048(15) 0.022(2)
C12 0.068(3) 0.129(4) 0.052(2) -0.036(2) 0.0071(19) 0.028(3)
C13 0.055(7) 0.070(8) 0.031(4) -0.007(5) 0.007(4) 0.017(6)
C13" 0.046(5) 0.124(11) 0.041(5) -0.013(6) -0.005(4) 0.000(6)
C14 0.0313(15) 0.0262(14) 0.0231(12) -0.0008(11) 0.0090(10) 0.0017(12)
C15 0.0344(15) 0.0354(16) 0.0248(12) -0.0038(12) 0.0064(11) -0.0006(13)
C16 0.0385(16) 0.0381(17) 0.0231(12) -0.0004(12) 0.0050(11) 0.0095(13)
C17 0.0454(18) 0.0311(16) 0.0294(13) 0.0038(12) 0.0127(13) 0.0042(14)
C18 0.0317(15) 0.0285(15) 0.0336(13) 0.0049(12) 0.0079(12) 0.0007(12)
C19 0.0287(14) 0.0241(14) 0.0281(13) -0.0009(11) 0.0079(11) 0.0029(11)
C20 0.0291(15) 0.0367(17) 0.0425(16) 0.0098(13) 0.0051(12) -0.0041(13)
C21 0.022(3) 0.048(4) 0.057(4) 0.014(3) 0.013(2) 0.003(2)
C22 0.046(3) 0.043(3) 0.047(3) -0.004(2) 0.017(2) 0.009(2)
C23 0.045(3) 0.051(3) 0.061(3) 0.014(2) 0.017(2) 0.018(2)
C21" 0.022(3) 0.048(4) 0.057(4) 0.014(3) 0.013(2) 0.003(2)
C22" 0.046(3) 0.043(3) 0.047(3) -0.004(2) 0.017(2) 0.009(2)
C23" 0.045(3) 0.051(3) 0.061(3) 0.014(2) 0.017(2) 0.018(2)
C24 0.029(2) 0.039(3) 0.057(3) 0.003(2) 0.0034(19) -0.0051(19)
C25 0.036(11) 0.048(2) 0.104(4) 0.017(3) 0.012(5) -0.005(3)
C26 0.048(3) 0.058(7) 0.062(5) 0.009(4) -0.014(3) -0.015(5)
C24" 0.029(2) 0.039(3) 0.057(3) 0.003(2) 0.0034(19) -0.0051(19)
C25" 0.036(11) 0.048(2) 0.104(4) 0.017(3) 0.012(5) -0.005(3)
C26" 0.048(3) 0.058(7) 0.062(5) 0.009(4) -0.014(3) -0.015(5)
C27 0.0312(15) 0.0259(14) 0.0292(13) -0.0052(12) 0.0100(11) -0.0045(12)
C28 0.0423(17) 0.0335(17) 0.0287(13) -0.0064(12) 0.0057(12) -0.0071(13)
C29 0.057(2) 0.0435(19) 0.0331(15) -0.0116(14) 0.0077(14) -0.0100(16)
C30 0.068(2) 0.0284(17) 0.0389(16) -0.0131(14) 0.0186(15) -0.0061(16)
C31 0.0490(18) 0.0253(15) 0.0385(15) -0.0024(13) 0.0140(13) -0.0025(14)
C32 0.0353(15) 0.0234(14) 0.0298(13) -0.0039(11) 0.0120(11) -0.0060(12)
C33 0.0368(16) 0.0249(15) 0.0352(14) 0.0004(12) 0.0071(12) 0.0027(13)
C34 0.067(2) 0.057(2) 0.0503(19) -0.0075(17) 0.0305(18) -0.0277(19)
C35 0.051(2) 0.061(3) 0.117(3) 0.019(2) 0.046(2) 0.002(2)
C36 0.176(5) 0.109(4) 0.080(3) -0.050(3) 0.092(3) -0.095(4)
C37 0.054(2) 0.0404(19) 0.0510(18) 0.0065(16) -0.0102(15) -0.0005(17)
C38 0.077(3) 0.038(2) 0.076(2) 0.0106(19) -0.020(2) -0.003(2)
C39 0.087(3) 0.058(3) 0.080(3) 0.018(2) -0.033(2) -0.020(2)
B1 0.041(2) 0.043(2) 0.0420(18) 0.0045(16) 0.0063(15) -0.0076(17)
C40 0.0413(17) 0.0281(16) 0.0386(15) 0.0075(12) 0.0092(13) -0.0022(13)
C41 0.052(2) 0.0354(17) 0.0389(16) 0.0101(14) 0.0146(14) 0.0036(15)
C42 0.050(2) 0.0417(19) 0.0542(19) 0.0168(16) 0.0253(16) 0.0093(16)
C43 0.0348(17) 0.0391(19) 0.063(2) 0.0209(16) 0.0076(15) 0.0056(14)
C44 0.048(2) 0.0405(19) 0.0468(17) 0.0078(15) 0.0015(15) 0.0037(16)
C45 0.0431(18) 0.0449(19) 0.0392(16) 0.0029(14) 0.0104(13) 0.0022(15)
C46 0.0349(17) 0.057(2) 0.0513(18) 0.0163(17) 0.0023(14) -0.0159(16)
C47 0.0301(17) 0.066(3) 0.075(2) 0.024(2) 0.0131(16) 0.0031(17)
C48 0.0311(19) 0.096(3) 0.090(3) 0.058(3) 0.0146(19) 0.003(2)
C49 0.052(2) 0.131(5) 0.054(2) 0.030(3) -0.0015(19) -0.029(3)
C50 0.108(4) 0.104(4) 0.046(2) 0.016(2) 0.004(2) -0.054(3)
C51 0.092(3) 0.074(3) 0.0404(19) 0.0090(19) 0.0019(19) -0.036(2)
C52 0.056(2) 0.048(2) 0.0383(16) -0.0020(15) 0.0154(15) -0.0154(17)
C53 0.081(3) 0.069(3) 0.051(2) 0.0097(19) 0.0019(19) -0.038(2)
C54 0.108(4) 0.090(3) 0.057(2) 0.005(2) 0.009(2) -0.062(3)
C55 0.133(4) 0.058(3) 0.060(2) -0.007(2) 0.044(3) -0.045(3)
C56 0.099(3) 0.038(2) 0.055(2) 0.0014(17) 0.035(2) -0.005(2)
C57 0.062(2) 0.0391(19) 0.0426(17) -0.0002(15) 0.0226(16) -0.0039(17)
C58 0.0345(17) 0.0438(19) 0.0512(18) 0.0129(15) 0.0063(14) -0.0018(15)
C59 0.0377(18) 0.056(2) 0.0492(18) 0.0150(16) 0.0065(14) -0.0019(16)
C60 0.044(2) 0.077(3) 0.058(2) 0.022(2) 0.0166(17) 0.005(2)
C61 0.063(3) 0.061(3) 0.084(3) 0.014(2) 0.030(2) 0.018(2)
C62 0.063(3) 0.045(2) 0.110(3) 0.001(2) 0.035(2) 0.0040(19)
C63 0.046(2) 0.045(2) 0.087(3) 0.0007(19) 0.0277(19) -0.0002(17)
O1 0.0731(19) 0.120(3) 0.0451(14) 0.0176(16) -0.0024(13) -0.0148(18)
C64 0.070(3) 0.121(4) 0.089(3) 0.058(3) -0.017(2) -0.035(3)
C65 0.107(4) 0.139(5) 0.085(3) 0.059(3) -0.036(3) -0.062(4)
C66 0.065(2) 0.064(3) 0.052(2) 0.0091(19) 0.0059(18) -0.008(2)
C67 0.078(3) 0.060(3) 0.0491(19) 0.0044(18) 0.0043(18) -0.010(2)

loop_
_atom_type_symbol
_atom_type_description
_atom_type_scat_dispersion_real
_atom_type_scat_dispersion_imag
_atom_type_scat_source
C C 0.0181 0.0091 'International Tables Vol C Tables 4.2.6.8 and 6.1.1.4'
H H 0.0000 0.0000 'International Tables Vol C Tables 4.2.6.8 and 6.1.1.4'
N N 0.0311 0.0180 'International Tables Vol C Tables 4.2.6.8 and 6.1.1.4'
B B 0.0090 0.0039 'International Tables Vol C Tables 4.2.6.8 and 6.1.1.4'
P P 0.2955 0.4335 'International Tables Vol C Tables 4.2.6.8 and 6.1.1.4'
V V 0.0687 2.1097 'International Tables Vol C Tables 4.2.6.8 and 6.1.1.4'
Fe Fe -1.1336 3.1974 'International Tables Vol C Tables 4.2.6.8 and 6.1.1.4'
O O 0.0492 0.0322 'International Tables Vol C Tables 4.2.6.8 and 6.1.1.4'

loop_
_geom_angle_atom_site_label_1
_geom_angle_atom_site_label_2
_geom_angle_atom_site_label_3
_geom_angle
V1 Fe1 P1 92.49(3)
V1 Fe1 P2 94.48(3)
P1 Fe1 P2 120.46(4)
V1 Fe1 P3 93.27(3)
P1 Fe1 P3 112.79(3)
P2 Fe1 P3 125.66(4)
N3 V1 N1 117.22(9)
N3 V1 N2 115.39(9)
N1 V1 N2 117.34(9)
N3 V1 Fe1 98.57(7)
N1 V1 Fe1 102.75(7)
N2 V1 Fe1 100.63(7)
N3 V1 N4 79.69(8)
N1 V1 N4 79.15(8)
N2 V1 N4 79.16(8)
Fe1 V1 N4 177.90(6)
C7 P1 C8 100.83(15)
C7 P1 C11 105.18(16)
C8 P1 C11 106.99(19)
C7 P1 Fe1 104.68(9)
C8 P1 Fe1 123.98(14)
C11 P1 Fe1 112.91(12)
C21" P2 C24 71.5(3)
C21" P2 C20 106.6(2)
C24 P2 C20 114.5(2)
C21" P2 C24" 108.5(3)
C24 P2 C24" 37.5(3)
C20 P2 C24" 98.54(19)
C21" P2 C21 25.5(3)
C24 P2 C21 96.9(3)
C20 P2 C21 97.0(2)
C24" P2 C21 133.9(3)
C21" P2 Fe1 128.0(2)
C24 P2 Fe1 130.4(2)
C20 P2 Fe1 102.84(9)
C24" P2 Fe1 108.23(16)
C21 P2 Fe1 110.1(2)
C33 P3 C34 100.42(14)
C33 P3 C37 105.86(14)
C34 P3 C37 106.41(17)
C33 P3 Fe1 99.58(9)
C34 P3 Fe1 131.05(13)
C37 P3 Fe1 110.24(11)
C6 N1 C7 116.7(2)
C6 N1 V1 118.93(16)
C7 N1 V1 123.87(17)
C19 N2 C20 116.2(2)
C19 N2 V1 117.59(16)
C20 N2 V1 125.24(16)
C32 N3 C33 116.8(2)
C32 N3 V1 117.41(17)
C33 N3 V1 125.25(17)
C27 N4 C14 113.64(18)
C27 N4 C1 114.9(2)
C14 N4 C1 112.1(2)
C27 N4 V1 104.69(15)
C14 N4 V1 104.80(15)
C1 N4 V1 105.45(14)
C2 C1 C6 120.8(2)
C2 C1 N4 123.5(2)
C6 C1 N4 115.6(2)
C1 C2 C3 119.9(3)
C1 C2 H2A 120.1
C3 C2 H2A 120.1
C4 C3 C2 120.0(3)
C4 C3 H3A 120.0
C2 C3 H3A 120.0
C3 C4 C5 120.5(3)
C3 C4 H4A 119.7
C5 C4 H4A 119.7
C4 C5 C6 120.9(2)
C4 C5 H5A 119.6
C6 C5 H5A 119.6
N1 C6 C1 118.1(2)
N1 C6 C5 124.1(2)
C1 C6 C5 117.8(2)
N1 C7 P1 105.91(17)
N1 C7 H7A 110.6
P1 C7 H7A 110.6
N1 C7 H7B 110.6
P1 C7 H7B 110.6
H7A C7 H7B 108.7
C9 C8 C10" 127.0(4)
C9 C8 C10 91.4(5)
C10" C8 C10 42.3(4)
C9 C8 P1 111.9(2)
C10" C8 P1 108.8(3)
C10 C8 P1 110.4(4)
C9 C8 H8A 113.7
C10" C8 H8A 77.5
C10 C8 H8A 113.7
P1 C8 H8A 113.7
C8 C9 H9A 109.5
C8 C9 H9B 109.5
H9A C9 H9B 109.5
C8 C9 H9C 109.5
H9A C9 H9C 109.5
H9B C9 H9C 109.5
C8 C10 H10A 109.5
C8 C10 H10B 109.5
C8 C10 H10C 109.5
C8 C10" H10D 109.5
C8 C10" H10E 109.5
H10D C10" H10E 109.5
C8 C10" H10F 109.5
H10D C10" H10F 109.5
H10E C10" H10F 109.5
C13 C11 C12 115.7(5)
C13 C11 C13" 27.3(5)
C12 C11 C13" 109.6(5)
C13 C11 P1 120.4(5)
C12 C11 P1 114.5(3)
C13" C11 P1 105.2(4)
C13 C11 H11A 100.3
C12 C11 H11A 100.3
C13" C11 H11A 127.1
P1 C11 H11A 100.3
C11 C12 H12A 109.5
C11 C12 H12B 109.5
H12A C12 H12B 109.5
C11 C12 H12C 109.5
H12A C12 H12C 109.5
H12B C12 H12C 109.5
C11 C13 H13A 109.5
C11 C13 H13B 109.5
C11 C13 H13C 109.5
C11 C13" H13D 109.5
C11 C13" H13E 109.5
H13D C13" H13E 109.5
C11 C13" H13F 109.5
H13D C13" H13F 109.5
H13E C13" H13F 109.5
C15 C14 C19 120.7(2)
C15 C14 N4 123.3(2)
C19 C14 N4 116.1(2)
C14 C15 C16 120.1(3)
C14 C15 H15A 120.0
C16 C15 H15A 120.0
C17 C16 C15 119.8(3)
C17 C16 H16A 120.1
C15 C16 H16A 120.1
C16 C17 C18 120.5(3)
C16 C17 H17A 119.7
C18 C17 H17A 119.7
C17 C18 C19 120.7(3)
C17 C18 H18A 119.7
C19 C18 H18A 119.7
C14 C19 C18 118.3(2)
C14 C19 N2 118.2(2)
C18 C19 N2 123.5(2)
N2 C20 P2 106.23(18)
N2 C20 H20A 110.5
P2 C20 H20A 110.5
N2 C20 H20B 110.5
P2 C20 H20B 110.5
H20A C20 H20B 108.7
C22 C21 C23 107.8(6)
C22 C21 P2 116.7(6)
C23 C21 P2 113.2(6)
C22 C21 H21A 106.1
C23 C21 H21A 106.1
P2 C21 H21A 106.1
C22" C21" C23" 111.4(6)
C22" C21" P2 106.4(4)
C23" C21" P2 112.8(4)
C22" C21" H21B 108.7
C23" C21" H21B 108.7
P2 C21" H21B 108.7
C21" C22" H22D 109.5
C21" C22" H22E 109.5
H22D C22" H22E 109.5
C21" C22" H22F 109.5
H22D C22" H22F 109.5
H22E C22" H22F 109.5
C21" C23" H23D 109.5
C21" C23" H23E 109.5
H23D C23" H23E 109.5
C21" C23" H23F 109.5
H23D C23" H23F 109.5
H23E C23" H23F 109.5
C26 C24 C25 111.9(15)
C26 C24 P2 105.3(7)
C25 C24 P2 110.1(18)
C26 C24 H24A 109.8
C25 C24 H24A 109.8
P2 C24 H24A 109.8
C26" C24" C25" 111.6(13)
C26" C24" P2 113.2(5)
C25" C24" P2 108.3(12)
C26" C24" H24B 107.8
C25" C24" H24B 107.8
P2 C24" H24B 107.8
C24" C25" H25D 109.5
C24" C25" H25E 109.5
H25D C25" H25E 109.5
C24" C25" H25F 109.5
H25D C25" H25F 109.5
H25E C25" H25F 109.5
C24" C26" H26D 109.5
C24" C26" H26E 109.5
H26D C26" H26E 109.5
C24" C26" H26F 109.5
H26D C26" H26F 109.5
H26E C26" H26F 109.5
C28 C27 C32 120.4(2)
C28 C27 N4 123.1(2)
C32 C27 N4 116.5(2)
C27 C28 C29 120.3(3)
C27 C28 H28A 119.9
C29 C28 H28A 119.9
C30 C29 C28 119.8(3)
C30 C29 H29A 120.1
C28 C29 H29A 120.1
C29 C30 C31 120.7(3)
C29 C30 H30A 119.6
C31 C30 H30A 119.6
C30 C31 C32 120.4(3)
C30 C31 H31A 119.8
C32 C31 H31A 119.8
C31 C32 N3 123.5(3)
C31 C32 C27 118.4(2)
N3 C32 C27 118.1(2)
N3 C33 P3 105.10(17)
N3 C33 H33A 110.7
P3 C33 H33A 110.7
N3 C33 H33B 110.7
P3 C33 H33B 110.7
H33A C33 H33B 108.8
C35 C34 C36 111.4(4)
C35 C34 P3 112.7(2)
C36 C34 P3 112.5(2)
C35 C34 H34A 106.6
C36 C34 H34A 106.6
P3 C34 H34A 106.6
C34 C35 H35A 109.5
C34 C35 H35B 109.5
H35A C35 H35B 109.5
C34 C35 H35C 109.5
H35A C35 H35C 109.5
H35B C35 H35C 109.5
C34 C36 H36A 109.5
C34 C36 H36B 109.5
H36A C36 H36B 109.5
C34 C36 H36C 109.5
H36A C36 H36C 109.5
H36B C36 H36C 109.5
C39 C37 C38 112.2(3)
C39 C37 P3 111.6(3)
C38 C37 P3 114.7(2)
C39 C37 H37A 105.9
C38 C37 H37A 105.9
P3 C37 H37A 105.9
C37 C38 H38A 109.5
C37 C38 H38B 109.5
H38A C38 H38B 109.5
C37 C38 H38C 109.5
H38A C38 H38C 109.5
H38B C38 H38C 109.5
C37 C39 H39A 109.5
C37 C39 H39B 109.5
H39A C39 H39B 109.5
C37 C39 H39C 109.5
H39A C39 H39C 109.5
H39B C39 H39C 109.5
C52 B1 C40 109.5(3)
C52 B1 C58 108.6(2)
C40 B1 C58 110.4(3)
C52 B1 C46 109.9(3)
C40 B1 C46 107.3(2)
C58 B1 C46 111.3(3)
C45 C40 C41 114.6(3)
C45 C40 B1 123.6(3)
C41 C40 B1 121.8(3)
C42 C41 C40 122.7(3)
C42 C41 H41A 118.7
C40 C41 H41A 118.7
C41 C42 C43 121.0(3)
C41 C42 H42A 119.5
C43 C42 H42A 119.5
C44 C43 C42 118.2(3)
C44 C43 H43A 120.9
C42 C43 H43A 120.9
C43 C44 C45 120.3(3)
C43 C44 H44A 119.8
C45 C44 H44A 119.8
C44 C45 C40 123.2(3)
C44 C45 H45A 118.4
C40 C45 H45A 118.4
C47 C46 C51 114.2(3)
C47 C46 B1 124.0(3)
C51 C46 B1 121.6(3)
C46 C47 C48 121.8(4)
C46 C47 H47A 119.1
C48 C47 H47A 119.1
C49 C48 C47 121.0(4)
C49 C48 H48A 119.5
C47 C48 H48A 119.5
C50 C49 C48 118.3(4)
C50 C49 H49A 120.9
C48 C49 H49A 120.9
C49 C50 C51 120.6(5)
C49 C50 H50A 119.7
C51 C50 H50A 119.7
C50 C51 C46 123.9(4)
C50 C51 H51A 118.0
C46 C51 H51A 118.0
C57 C52 C53 114.7(3)
C57 C52 B1 123.4(3)
C53 C52 B1 121.8(3)
C54 C53 C52 122.4(4)
C54 C53 H53A 118.8
C52 C53 H53A 118.8
C55 C54 C53 120.0(4)
C55 C54 H54A 120.0
C53 C54 H54A 120.0
C56 C55 C54 119.4(4)
C56 C55 H55A 120.3
C54 C55 H55A 120.3
C55 C56 C57 120.1(4)
C55 C56 H56A 119.9
C57 C56 H56A 119.9
C52 C57 C56 123.4(4)
C52 C57 H57A 118.3
C56 C57 H57A 118.3
C63 C58 C59 114.3(3)
C63 C58 B1 122.2(3)
C59 C58 B1 123.5(3)
C60 C59 C58 123.3(3)
C60 C59 H59A 118.3
C58 C59 H59A 118.3
C61 C60 C59 120.4(3)
C61 C60 H60A 119.8
C59 C60 H60A 119.8
C60 C61 C62 118.8(4)
C60 C61 H61A 120.6
C62 C61 H61A 120.6
C61 C62 C63 120.2(4)
C61 C62 H62A 119.9
C63 C62 H62A 119.9
C62 C63 C58 123.0(3)
C62 C63 H63A 118.5
C58 C63 H63A 118.5
C64 O1 C67 107.6(3)
O1 C64 C65 105.2(4)
O1 C64 H64A 110.7
C65 C64 H64A 110.7
O1 C64 H64B 110.7
C65 C64 H64B 110.7
H64A C64 H64B 108.8
C66 C65 C64 106.0(4)
C66 C65 H65A 110.5
C64 C65 H65A 110.5
C66 C65 H65B 110.5
C64 C65 H65B 110.5
H65A C65 H65B 108.7
C65 C66 C67 106.4(3)
C65 C66 H66A 110.5
C67 C66 H66A 110.5
C65 C66 H66B 110.5
C67 C66 H66B 110.5
H66A C66 H66B 108.6
O1 C67 C66 106.8(3)
O1 C67 H67A 110.4
C66 C67 H67A 110.4
O1 C67 H67B 110.4
C66 C67 H67B 110.4
H67A C67 H67B 108.6

loop_
_geom_bond_atom_site_label_1
_geom_bond_atom_site_label_2
_geom_bond_distance
Fe1 V1 1.9791(6)
Fe1 P1 2.2829(8)
Fe1 P2 2.2992(9)
Fe1 P3 2.3042(9)
V1 N3 1.933(2)
V1 N1 1.933(2)
V1 N2 1.937(2)
V1 N4 2.293(2)
P1 C7 1.830(3)
P1 C8 1.839(4)
P1 C11 1.845(3)
P2 C21" 1.676(5)
P2 C24 1.798(6)
P2 C20 1.825(3)
P2 C24" 1.992(5)
P2 C21 2.068(8)
P3 C33 1.836(3)
P3 C34 1.846(3)
P3 C37 1.858(3)
N1 C6 1.399(3)
N1 C7 1.461(3)
N2 C19 1.401(3)
N2 C20 1.466(3)
N3 C32 1.402(3)
N3 C33 1.461(3)
N4 C27 1.467(3)
N4 C14 1.474(3)
N4 C1 1.475(3)
C1 C2 1.380(4)
C1 C6 1.406(3)
C2 C3 1.399(4)
C2 H2A 0.9500
C3 C4 1.369(4)
C3 H3A 0.9500
C4 C5 1.380(4)
C4 H4A 0.9500
C5 C6 1.406(3)
C5 H5A 0.9500
C7 H7A 0.9900
C7 H7B 0.9900
C8 C9 1.500(5)
C8 C10" 1.558(7)
C8 C10 1.658(8)
C8 H8A 1.0000
C9 H9A 0.9800
C9 H9B 0.9800
C9 H9C 0.9800
C10 H10A 0.9800
C10 H10B 0.9800
C10 H10C 0.9800
C10" H10D 0.9800
C10" H10E 0.9800
C10" H10F 0.9800
C11 C13 1.433(13)
C11 C12 1.533(5)
C11 C13" 1.679(11)
C11 H11A 1.0000
C12 H12A 0.9800
C12 H12B 0.9800
C12 H12C 0.9800
C13 H13A 0.9800
C13 H13B 0.9800
C13 H13C 0.9800
C13" H13D 0.9800
C13" H13E 0.9800
C13" H13F 0.9800
C14 C15 1.385(4)
C14 C19 1.399(4)
C15 C16 1.389(4)
C15 H15A 0.9500
C16 C17 1.377(4)
C16 H16A 0.9500
C17 C18 1.382(4)
C17 H17A 0.9500
C18 C19 1.399(4)
C18 H18A 0.9500
C20 H20A 0.9900
C20 H20B 0.9900
C21 C22 1.542(9)
C21 C23 1.551(9)
C21 H21A 1.0000
C22 H22A 0.9800
C22 H22B 0.9800
C22 H22C 0.9800
C23 H23A 0.9800
C23 H23B 0.9800
C23 H23C 0.9800
C21" C22" 1.519(8)
C21" C23" 1.524(7)
C21" H21B 1.0000
C22" H22D 0.9800
C22" H22E 0.9800
C22" H22F 0.9800
C23" H23D 0.9800
C23" H23E 0.9800
C23" H23F 0.9800
C24 C26 1.526(11)
C24 C25 1.53(2)
C24 H24A 1.0000
C25 H25A 0.9800
C25 H25B 0.9800
C25 H25C 0.9800
C26 H26A 0.9800
C26 H26B 0.9800
C26 H26C 0.9800
C24" C26" 1.525(9)
C24" C25" 1.53(2)
C24" H24B 1.0000
C25" H25D 0.9800
C25" H25E 0.9800
C25" H25F 0.9800
C26" H26D 0.9800
C26" H26E 0.9800
C26" H26F 0.9800
C27 C28 1.382(4)
C27 C32 1.407(4)
C28 C29 1.389(4)
C28 H28A 0.9500
C29 C30 1.378(4)
C29 H29A 0.9500
C30 C31 1.382(4)
C30 H30A 0.9500
C31 C32 1.401(4)
C31 H31A 0.9500
C33 H33A 0.9900
C33 H33B 0.9900
C34 C35 1.515(5)
C34 C36 1.523(4)
C34 H34A 1.0000
C35 H35A 0.9800
C35 H35B 0.9800
C35 H35C 0.9800
C36 H36A 0.9800
C36 H36B 0.9800
C36 H36C 0.9800
C37 C39 1.512(5)
C37 C38 1.536(5)
C37 H37A 1.0000
C38 H38A 0.9800
C38 H38B 0.9800
C38 H38C 0.9800
C39 H39A 0.9800
C39 H39B 0.9800
C39 H39C 0.9800
B1 C52 1.640(5)
B1 C40 1.646(5)
B1 C58 1.651(5)
B1 C46 1.657(5)
C40 C45 1.396(4)
C40 C41 1.403(4)
C41 C42 1.374(4)
C41 H41A 0.9500
C42 C43 1.381(5)
C42 H42A 0.9500
C43 C44 1.375(4)
C43 H43A 0.9500
C44 C45 1.386(4)
C44 H44A 0.9500
C45 H45A 0.9500
C46 C47 1.391(5)
C46 C51 1.395(5)
C47 C48 1.420(5)
C47 H47A 0.9500
C48 C49 1.371(6)
C48 H48A 0.9500
C49 C50 1.354(7)
C49 H49A 0.9500
C50 C51 1.393(5)
C50 H50A 0.9500
C51 H51A 0.9500
C52 C57 1.384(4)
C52 C53 1.401(5)
C53 C54 1.400(5)
C53 H53A 0.9500
C54 C55 1.372(6)
C54 H54A 0.9500
C55 C56 1.357(6)
C55 H55A 0.9500
C56 C57 1.392(5)
C56 H56A 0.9500
C57 H57A 0.9500
C58 C63 1.395(5)
C58 C59 1.402(4)
C59 C60 1.389(5)
C59 H59A 0.9500
C60 C61 1.362(5)
C60 H60A 0.9500
C61 C62 1.384(5)
C61 H61A 0.9500
C62 C63 1.390(5)
C62 H62A 0.9500
C63 H63A 0.9500
O1 C64 1.413(6)
O1 C67 1.419(4)
C64 C65 1.496(5)
C64 H64A 0.9900
C64 H64B 0.9900
C65 C66 1.439(5)
C65 H65A 0.9900
C65 H65B 0.9900
C66 C67 1.490(5)
C66 H66A 0.9900
C66 H66B 0.9900
C67 H67A 0.9900
C67 H67B 0.9900

loop_
_geom_torsion_atom_site_label_1
_geom_torsion_atom_site_label_2
_geom_torsion_atom_site_label_3
_geom_torsion_atom_site_label_4
_geom_torsion
P1 Fe1 V1 N3 140.54(6)
P2 Fe1 V1 N3 -98.64(7)
P3 Fe1 V1 N3 27.53(7)
P1 Fe1 V1 N1 19.98(7)
P2 Fe1 V1 N1 140.80(8)
P3 Fe1 V1 N1 -93.03(7)
P1 Fe1 V1 N2 -101.46(7)
P2 Fe1 V1 N2 19.36(7)
P3 Fe1 V1 N2 145.53(7)
P1 Fe1 V1 N4 174.4(16)
P2 Fe1 V1 N4 -64.8(16)
P3 Fe1 V1 N4 61.4(16)
V1 Fe1 P1 C7 -30.26(10)
P2 Fe1 P1 C7 -126.93(10)
P3 Fe1 P1 C7 64.35(10)
V1 Fe1 P1 C8 84.00(14)
P2 Fe1 P1 C8 -12.67(15)
P3 Fe1 P1 C8 178.60(14)
V1 Fe1 P1 C11 -144.12(15)
P2 Fe1 P1 C11 119.21(16)
P3 Fe1 P1 C11 -49.52(16)
V1 Fe1 P2 C21" 93.0(3)
P1 Fe1 P2 C21" -171.5(3)
P3 Fe1 P2 C21" -4.3(3)
V1 Fe1 P2 C24 -169.2(3)
P1 Fe1 P2 C24 -73.7(3)
P3 Fe1 P2 C24 93.5(3)
V1 Fe1 P2 C20 -30.41(11)
P1 Fe1 P2 C20 65.13(12)
P3 Fe1 P2 C20 -127.68(11)
V1 Fe1 P2 C24" -134.02(18)
P1 Fe1 P2 C24" -38.48(18)
P3 Fe1 P2 C24" 128.70(18)
V1 Fe1 P2 C21 72.1(2)
P1 Fe1 P2 C21 167.7(2)
P3 Fe1 P2 C21 -25.2(2)
V1 Fe1 P3 C33 -40.23(9)
P1 Fe1 P3 C33 -134.31(9)
P2 Fe1 P3 C33 57.66(10)
V1 Fe1 P3 C34 72.73(15)
P1 Fe1 P3 C34 -21.35(15)
P2 Fe1 P3 C34 170.62(15)
V1 Fe1 P3 C37 -151.19(12)
P1 Fe1 P3 C37 114.73(12)
P2 Fe1 P3 C37 -53.30(13)
N3 V1 N1 C6 59.1(2)
N2 V1 N1 C6 -84.8(2)
Fe1 V1 N1 C6 165.90(17)
N4 V1 N1 C6 -13.18(18)
N3 V1 N1 C7 -112.5(2)
N2 V1 N1 C7 103.5(2)
Fe1 V1 N1 C7 -5.8(2)
N4 V1 N1 C7 175.1(2)
N3 V1 N2 C19 -91.08(19)
N1 V1 N2 C19 53.6(2)
Fe1 V1 N2 C19 164.03(17)
N4 V1 N2 C19 -18.09(17)
N3 V1 N2 C20 100.9(2)
N1 V1 N2 C20 -114.5(2)
Fe1 V1 N2 C20 -4.0(2)
N4 V1 N2 C20 173.8(2)
N1 V1 N3 C32 -89.03(18)
N2 V1 N3 C32 55.6(2)
Fe1 V1 N3 C32 161.79(16)
N4 V1 N3 C32 -17.02(17)
N1 V1 N3 C33 99.3(2)
N2 V1 N3 C33 -116.0(2)
Fe1 V1 N3 C33 -9.9(2)
N4 V1 N3 C33 171.3(2)
N3 V1 N4 C27 15.32(14)
N1 V1 N4 C27 135.87(15)
N2 V1 N4 C27 -103.27(15)
Fe1 V1 N4 C27 -18.7(16)
N3 V1 N4 C14 135.19(15)
N1 V1 N4 C14 -104.26(15)
N2 V1 N4 C14 16.60(14)
Fe1 V1 N4 C14 101.2(16)
N3 V1 N4 C1 -106.33(16)
N1 V1 N4 C1 14.23(15)
N2 V1 N4 C1 135.09(16)
Fe1 V1 N4 C1 -140.4(15)
C27 N4 C1 C2 54.4(3)
C14 N4 C1 C2 -77.4(3)
V1 N4 C1 C2 169.2(2)
C27 N4 C1 C6 -128.6(2)
C14 N4 C1 C6 99.6(3)
V1 N4 C1 C6 -13.9(3)
C6 C1 C2 C3 -2.0(4)
N4 C1 C2 C3 174.8(2)
C1 C2 C3 C4 1.8(4)
C2 C3 C4 C5 -0.4(4)
C3 C4 C5 C6 -0.9(4)
C7 N1 C6 C1 -178.3(2)
V1 N1 C6 C1 9.4(3)
C7 N1 C6 C5 3.2(4)
V1 N1 C6 C5 -169.1(2)
C2 C1 C6 N1 -177.8(2)
N4 C1 C6 N1 5.2(3)
C2 C1 C6 C5 0.8(4)
N4 C1 C6 C5 -176.3(2)
C4 C5 C6 N1 179.2(3)
C4 C5 C6 C1 0.7(4)
C6 N1 C7 P1 170.84(19)
V1 N1 C7 P1 -17.3(3)
C8 P1 C7 N1 -100.1(2)
C11 P1 C7 N1 148.8(2)
Fe1 P1 C7 N1 29.6(2)
C7 P1 C8 C9 57.6(3)
C11 P1 C8 C9 167.3(3)
Fe1 P1 C8 C9 -58.5(3)
C7 P1 C8 C10" -157.2(4)
C11 P1 C8 C10" -47.5(4)
Fe1 P1 C8 C10" 86.7(4)
C7 P1 C8 C10 157.8(4)
C11 P1 C8 C10 -92.5(5)
Fe1 P1 C8 C10 41.7(5)
C7 P1 C11 C13 -156.3(6)
C8 P1 C11 C13 97.0(6)
Fe1 P1 C11 C13 -42.8(6)
C7 P1 C11 C12 58.5(4)
C8 P1 C11 C12 -48.1(4)
Fe1 P1 C11 C12 172.1(3)
C7 P1 C11 C13" 178.9(5)
C8 P1 C11 C13" 72.3(5)
Fe1 P1 C11 C13" -67.5(5)
C27 N4 C14 C15 -79.7(3)
C1 N4 C14 C15 52.7(3)
V1 N4 C14 C15 166.6(2)
C27 N4 C14 C19 100.2(3)
C1 N4 C14 C19 -127.4(2)
V1 N4 C14 C19 -13.5(2)
C19 C14 C15 C16 -0.5(4)
N4 C14 C15 C16 179.4(2)
C14 C15 C16 C17 0.7(4)
C15 C16 C17 C18 -0.3(4)
C16 C17 C18 C19 -0.4(4)
C15 C14 C19 C18 -0.1(4)
N4 C14 C19 C18 179.9(2)
C15 C14 C19 N2 -179.4(2)
N4 C14 C19 N2 0.7(3)
C17 C18 C19 C14 0.6(4)
C17 C18 C19 N2 179.8(2)
C20 N2 C19 C14 -174.5(2)
V1 N2 C19 C14 16.4(3)
C20 N2 C19 C18 6.3(4)
V1 N2 C19 C18 -162.9(2)
C19 N2 C20 P2 172.43(18)
V1 N2 C20 P2 -19.4(3)
C21" P2 C20 N2 -106.5(3)
C24 P2 C20 N2 176.6(3)
C24" P2 C20 N2 141.1(2)
C21 P2 C20 N2 -82.4(3)
Fe1 P2 C20 N2 30.1(2)
C21" P2 C21 C22 58.8(7)
C24 P2 C21 C22 60.3(6)
C20 P2 C21 C22 -55.5(6)
C24" P2 C21 C22 53.5(7)
Fe1 P2 C21 C22 -162.0(5)
C21" P2 C21 C23 -67.2(8)
C24 P2 C21 C23 -65.7(6)
C20 P2 C21 C23 178.5(5)
C24" P2 C21 C23 -72.5(7)
Fe1 P2 C21 C23 72.0(6)
C24 P2 C21" C22" 175.3(5)
C20 P2 C21" C22" 64.4(5)
C24" P2 C21" C22" 169.7(4)
C21 P2 C21" C22" -6.3(7)
Fe1 P2 C21" C22" -57.5(5)
C24 P2 C21" C23" -62.3(5)
C20 P2 C21" C23" -173.2(4)
C24" P2 C21" C23" -67.9(5)
C21 P2 C21" C23" 116.1(9)
Fe1 P2 C21" C23" 65.0(5)
C21" P2 C24 C26 123.1(6)
C20 P2 C24 C26 -136.6(5)
C24" P2 C24 C26 -65.7(6)
C21 P2 C24 C26 122.4(6)
Fe1 P2 C24 C26 -1.5(7)
C21" P2 C24 C25 -116.2(17)
C20 P2 C24 C25 -15.9(17)
C24" P2 C24 C25 55.1(17)
C21 P2 C24 C25 -116.9(17)
Fe1 P2 C24 C25 119.3(17)
C21" P2 C24" C26" 83.0(6)
C24 P2 C24" C26" 74.2(7)
C20 P2 C24" C26" -166.2(6)
C21 P2 C24" C26" 85.4(7)
Fe1 P2 C24" C26" -59.5(6)
C21" P2 C24" C25" -41.4(15)
C24 P2 C24" C25" -50.1(15)
C20 P2 C24" C25" 69.5(15)
C21 P2 C24" C25" -39.0(15)
Fe1 P2 C24" C25" 176.1(14)
C14 N4 C27 C28 52.1(3)
C1 N4 C27 C28 -78.9(3)
V1 N4 C27 C28 165.9(2)
C14 N4 C27 C32 -125.8(2)
C1 N4 C27 C32 103.2(3)
V1 N4 C27 C32 -12.0(2)
C32 C27 C28 C29 -0.3(4)
N4 C27 C28 C29 -178.1(2)
C27 C28 C29 C30 0.5(4)
C28 C29 C30 C31 -0.5(5)
C29 C30 C31 C32 0.3(4)
C30 C31 C32 N3 177.9(2)
C30 C31 C32 C27 0.0(4)
C33 N3 C32 C31 10.1(3)
V1 N3 C32 C31 -162.2(2)
C33 N3 C32 C27 -171.9(2)
V1 N3 C32 C27 15.8(3)
C28 C27 C32 C31 0.0(4)
N4 C27 C32 C31 178.0(2)
C28 C27 C32 N3 -178.1(2)
N4 C27 C32 N3 -0.1(3)
C32 N3 C33 P3 167.20(17)
V1 N3 C33 P3 -21.1(2)
C34 P3 C33 N3 -98.0(2)
C37 P3 C33 N3 151.42(18)
Fe1 P3 C33 N3 37.05(17)
C33 P3 C34 C35 53.3(3)
C37 P3 C34 C35 163.4(3)
Fe1 P3 C34 C35 -59.3(3)
C33 P3 C34 C36 -179.7(3)
C37 P3 C34 C36 -69.6(4)
Fe1 P3 C34 C36 67.7(4)
C33 P3 C37 C39 -153.9(3)
C34 P3 C37 C39 99.8(3)
Fe1 P3 C37 C39 -47.1(3)
C33 P3 C37 C38 77.1(3)
C34 P3 C37 C38 -29.1(3)
Fe1 P3 C37 C38 -176.1(2)
C52 B1 C40 C45 91.8(3)
C58 B1 C40 C45 -27.6(4)
C46 B1 C40 C45 -149.0(3)
C52 B1 C40 C41 -84.1(3)
C58 B1 C40 C41 156.5(3)
C46 B1 C40 C41 35.1(4)
C45 C40 C41 C42 -0.7(4)
B1 C40 C41 C42 175.6(3)
C40 C41 C42 C43 1.7(5)
C41 C42 C43 C44 -1.4(5)
C42 C43 C44 C45 0.2(5)
C43 C44 C45 C40 0.8(5)
C41 C40 C45 C44 -0.6(4)
B1 C40 C45 C44 -176.8(3)
C52 B1 C46 C47 -155.9(3)
C40 B1 C46 C47 85.2(4)
C58 B1 C46 C47 -35.6(4)
C52 B1 C46 C51 29.0(4)
C40 B1 C46 C51 -89.9(4)
C58 B1 C46 C51 149.3(3)
C51 C46 C47 C48 -1.4(5)
B1 C46 C47 C48 -176.8(3)
C46 C47 C48 C49 -0.3(5)
C47 C48 C49 C50 1.1(6)
C48 C49 C50 C51 -0.1(6)
C49 C50 C51 C46 -1.8(7)
C47 C46 C51 C50 2.5(6)
B1 C46 C51 C50 178.0(4)
C40 B1 C52 C57 -19.7(4)
C58 B1 C52 C57 100.8(3)
C46 B1 C52 C57 -137.3(3)
C40 B1 C52 C53 163.9(3)
C58 B1 C52 C53 -75.5(4)
C46 B1 C52 C53 46.4(4)
C57 C52 C53 C54 -0.7(5)
B1 C52 C53 C54 175.9(4)
C52 C53 C54 C55 -0.5(6)
C53 C54 C55 C56 1.3(6)
C54 C55 C56 C57 -0.8(6)
C53 C52 C57 C56 1.2(5)
B1 C52 C57 C56 -175.3(3)
C55 C56 C57 C52 -0.5(5)
C52 B1 C58 C63 -163.6(3)
C40 B1 C58 C63 -43.6(4)
C46 B1 C58 C63 75.3(4)
C52 B1 C58 C59 16.0(4)
C40 B1 C58 C59 136.0(3)
C46 B1 C58 C59 -105.0(3)
C63 C58 C59 C60 -0.6(5)
B1 C58 C59 C60 179.7(3)
C58 C59 C60 C61 0.3(5)
C59 C60 C61 C62 0.6(6)
C60 C61 C62 C63 -1.1(6)
C61 C62 C63 C58 0.7(6)
C59 C58 C63 C62 0.1(5)
B1 C58 C63 C62 179.8(3)
C67 O1 C64 C65 -29.1(5)
O1 C64 C65 C66 24.1(6)
C64 C65 C66 C67 -10.1(6)
C64 O1 C67 C66 22.9(5)
C65 C66 C67 O1 -7.3(5)

loop_
_platon_squeeze_void_nr
_platon_squeeze_void_average_x
_platon_squeeze_void_average_y
_platon_squeeze_void_average_z
_platon_squeeze_void_volume
_platon_squeeze_void_count_electrons
_platon_squeeze_void_content
1 0.500 0.000 0.000 240 71 ' '
2 0.500 0.500 0.500 240 71 ' '
